data_7232019
loop_
_publ_author_name
'Adonin, Sergey A.'
'Bondarenko, Mikhail A.'
'Novikov, Alexander S.'
'Abramov, Pavel A.'
'Plyusnin, Pavel E.'
'Sokolov, Maxim N.'
'Fedin, Vladimir P.'

_publ_section_title
;
 Halogen bonding-assisted assembly of bromoantimonate(v) and
 polybromide-bromoantimonate-based frameworks
;
_journal_issue 5
_journal_name_full CrystEngComm
_journal_page_first 850
_journal_paper_doi 10.1039/C8CE01944D
_journal_volume 21
_journal_year 2019
_chemical_formula_sum 'C12 H14 Br11 N2 Sb'
_chemical_formula_weight 1187.01
_space_group_crystal_system monoclinic
_space_group_IT_number 8
_space_group_name_Hall 'I -2y'
_space_group_name_H-M_alt 'I 1 m 1'
_symmetry_space_group_name_Hall 'I -2y'
_symmetry_space_group_name_H-M 'I 1 m 1'
_atom_sites_solution_hydrogens geom
_atom_sites_solution_primary direct
_atom_sites_solution_secondary difmap
_audit_creation_method SHELXL-2017/1
_audit_update_record
;
2018-10-27 deposited with the CCDC.
2018-12-17 downloaded from the CCDC.
;
_cell_angle_alpha 90
_cell_angle_beta 95.731(9)
_cell_angle_gamma 90
_cell_formula_units_Z 2
_cell_length_a 8.4041(9)
_cell_length_b 13.3407(16)
_cell_length_c 12.2371(11)
_cell_measurement_reflns_used 1706
_cell_measurement_temperature 130(2)
_cell_measurement_theta_max 28.4800
_cell_measurement_theta_min 4.3120
_cell_volume 1365.1(3)
_computing_cell_refinement 'CrysAlisPro 1.171.38.41 (Rigaku OD, 2015)'
_computing_data_collection 'CrysAlisPro 1.171.38.41 (Rigaku OD, 2015)'
_computing_data_reduction 'CrysAlisPro 1.171.38.41 (Rigaku OD, 2015)'
_computing_molecular_graphics 'ShelXle (H\"ubschle, 2011)'
_computing_publication_material 'CIFTAB-2014 (Sheldrick, 2014)'
_computing_structure_refinement 'SHELXL-2014 (Sheldrick, 2014)'
_computing_structure_solution 'SHELXS-2014 (Sheldrick, 2014)'
_diffrn_ambient_temperature 130(2)
_diffrn_detector 'CCD plate'
_diffrn_detector_area_resol_mean 10.6168
_diffrn_detector_type AtlasS2
_diffrn_measured_fraction_theta_full 0.990
_diffrn_measured_fraction_theta_max 0.830
_diffrn_measurement_device 'four-circle diffractometer'
_diffrn_measurement_device_type 'New Xcalibur, AtlasS2'
_diffrn_measurement_method '\w scans'
_diffrn_radiation_monochromator graphite
_diffrn_radiation_probe x-ray
_diffrn_radiation_source 'fine-focus sealed tube'
_diffrn_radiation_type MoK\a
_diffrn_radiation_wavelength 0.71073
_diffrn_reflns_av_R_equivalents 0.0700
_diffrn_reflns_av_unetI/netI 0.0651
_diffrn_reflns_Laue_measured_fraction_full 0.990
_diffrn_reflns_Laue_measured_fraction_max 0.830
_diffrn_reflns_limit_h_max 7
_diffrn_reflns_limit_h_min -10
_diffrn_reflns_limit_k_max 14
_diffrn_reflns_limit_k_min -17
_diffrn_reflns_limit_l_max 14
_diffrn_reflns_limit_l_min -16
_diffrn_reflns_number 3259
_diffrn_reflns_point_group_measured_fraction_full 0.990
_diffrn_reflns_point_group_measured_fraction_max 0.830
_diffrn_reflns_theta_full 25.500
_diffrn_reflns_theta_max 28.677
_diffrn_reflns_theta_min 4.154
_diffrn_source 'sealed X-ray tube'
_exptl_absorpt_coefficient_mu 17.113
_exptl_absorpt_correction_T_max 1.00000
_exptl_absorpt_correction_T_min 0.30294
_exptl_absorpt_correction_type multi-scan
_exptl_absorpt_process_details
;
CrysAlisPro 1.171.38.41 (Rigaku Oxford Diffraction, 2015)
Empirical absorption correction using spherical harmonics,
implemented in SCALE3 ABSPACK scaling algorithm.
;
_exptl_crystal_colour orange
_exptl_crystal_density_diffrn 2.888
_exptl_crystal_description block
_exptl_crystal_F_000 1072
_exptl_crystal_size_max 0.300
_exptl_crystal_size_mid 0.200
_exptl_crystal_size_min 0.200
_refine_diff_density_max 2.703
_refine_diff_density_min -2.862
_refine_diff_density_rms 0.478
_refine_ls_abs_structure_details
;
 Refined as an inversion twin.
;
_refine_ls_abs_structure_Flack 0.54(4)
_refine_ls_extinction_method none
_refine_ls_goodness_of_fit_ref 1.044
_refine_ls_hydrogen_treatment constr
_refine_ls_matrix_type full
_refine_ls_number_parameters 91
_refine_ls_number_reflns 2096
_refine_ls_number_restraints 2
_refine_ls_restrained_S_all 1.044
_refine_ls_R_factor_all 0.0573
_refine_ls_R_factor_gt 0.0555
_refine_ls_shift/su_max 0.000
_refine_ls_shift/su_mean 0.000
_refine_ls_structure_factor_coef Fsqd
_refine_ls_weighting_details 'w=1/[\s^2^(Fo^2^)+(0.1041P)^2^+14.9071P] where P=(Fo^2^+2Fc^2^)/3'
_refine_ls_weighting_scheme calc
_refine_ls_wR_factor_gt 0.1514
_refine_ls_wR_factor_ref 0.1539
_reflns_Friedel_coverage 0.995
_reflns_Friedel_fraction_full 0.990
_reflns_Friedel_fraction_max 0.831
_reflns_number_gt 2025
_reflns_number_total 2096
_reflns_threshold_expression >2\s(I)
_cod_data_source_file c8ce01944d2.cif
_cod_data_source_block 10_a
_cod_depositor_comments 'Adding full bibliography for 7232009--7232019.cif.'
_cod_database_code 7232019
_shelx_shelxl_version_number 2017/1
_shelx_space_group_comment
;
The symmetry employed for this shelxl refinement is uniquely defined
by the following loop, which should always be used as a source of
symmetry information in preference to the above space-group names.
They are only intended as comments.
;
_shelx_estimated_absorpt_t_min 0.079
_shelx_estimated_absorpt_t_max 0.131

loop_
_space_group_symop_operation_xyz
'x, y, z'
'x, -y, z'
'x+1/2, y+1/2, z+1/2'
'x+1/2, -y+1/2, z+1/2'

loop_
_atom_site_label
_atom_site_type_symbol
_atom_site_fract_x
_atom_site_fract_y
_atom_site_fract_z
_atom_site_U_iso_or_equiv
_atom_site_adp_type
_atom_site_occupancy
_atom_site_site_symmetry_order
_atom_site_calc_flag
_atom_site_refinement_flags_posn
_atom_site_refinement_flags_adp
_atom_site_refinement_flags_occupancy
_atom_site_disorder_assembly
_atom_site_disorder_group
Br1 Br 0.3425(3) 0.500000 0.3740(2) 0.0243(6) Uani 1 2 d S T P . .
Br2 Br 0.1476(3) 0.500000 0.62417(18) 0.0233(6) Uani 1 2 d S T P . .
Br3 Br -0.2378(3) 0.500000 0.4638(2) 0.0248(6) Uani 1 2 d S T P . .
Br4 Br -0.0411(3) 0.500000 0.21687(18) 0.0239(6) Uani 1 2 d S T P . .
Br5 Br 0.0524(2) 0.69242(13) 0.42080(17) 0.0242(4) Uani 1 1 d . . . . .
Br6 Br 0.6080(3) 1.000000 0.4283(2) 0.0199(5) Uani 1 2 d S T P . .
Br7 Br 0.9558(3) 1.000000 0.4151(2) 0.0237(6) Uani 1 2 d S T P . .
Br8 Br 1.2387(3) 1.000000 0.4363(2) 0.0257(6) Uani 1 2 d S T P . .
Sb1 Sb 0.05275(19) 0.500000 0.42076(13) 0.0132(3) Uani 1 2 d S T P . .
Br9 Br 0.4398(3) 0.73399(19) 0.55221(19) 0.0337(5) Uiso 0.92 1 d . . P A 1
C1A C 0.648(2) 0.7426(16) 0.6206(14) 0.023(4) Uiso 0.92 1 d . . P A 1
C2A C 0.709(2) 0.6683(18) 0.6906(17) 0.028(4) Uiso 0.92 1 d . . P A 1
H2A H 0.647363 0.611451 0.706461 0.034 Uiso 0.92 1 calc R U P A 1
C3A C 0.871(2) 0.6809(17) 0.7385(16) 0.025(4) Uiso 0.92 1 d . . P A 1
H3A H 0.916810 0.631599 0.787956 0.030 Uiso 0.92 1 calc R U P A 1
C4A C 0.961(2) 0.7644(16) 0.7139(15) 0.024(4) Uiso 0.92 1 d . . P A 1
N1 N 0.737(2) 0.8203(16) 0.6006(15) 0.032(4) Uiso 0.92 1 d . . P A 1
H1 H 0.696139 0.867162 0.555625 0.038 Uiso 0.92 1 calc R U P A 1
C8 C 0.888(3) 0.8312(17) 0.6453(17) 0.030(4) Uiso 0.92 1 d . . P A 1
H8 H 0.945024 0.889269 0.627485 0.037 Uiso 0.92 1 calc R U P A 1
C5 C 1.1661(18) 0.7631(14) 0.7853(13) 0.049(4) Uiso 0.92 1 d . . P A 1
H5A H 1.226030 0.820720 0.761410 0.073 Uiso 0.92 1 calc R U P A 1
H5B H 1.220162 0.700964 0.767464 0.073 Uiso 0.92 1 calc R U P A 1
H5C H 1.160462 0.766795 0.864798 0.073 Uiso 0.92 1 calc R U P A 1
C6 C 0.4398(3) 0.73399(19) 0.55221(19) 0.0337(5) Uiso 0.08 1 d . . P B 2
H6A H 0.378510 0.792735 0.571672 0.050 Uiso 0.08 1 calc R U P B 2
H6B H 0.388739 0.673010 0.576591 0.050 Uiso 0.08 1 calc R U P B 2
H6C H 0.442779 0.731723 0.472399 0.050 Uiso 0.08 1 calc R U P B 2
C1B C 0.648(2) 0.7426(16) 0.6206(14) 0.023(4) Uiso 0.08 1 d . . P B 2
C2B C 0.709(2) 0.6683(18) 0.6906(17) 0.028(4) Uiso 0.08 1 d . . P B 2
H2B H 0.647363 0.611451 0.706461 0.034 Uiso 0.08 1 calc R U P B 2
C3B C 0.871(2) 0.6809(17) 0.7385(16) 0.025(4) Uiso 0.08 1 d . . P B 2
H3B H 0.916810 0.631599 0.787956 0.030 Uiso 0.08 1 calc R U P B 2
C4B C 0.961(2) 0.7644(16) 0.7139(15) 0.024(4) Uiso 0.08 1 d . . P B 2
Br10 Br 1.1661(18) 0.7631(14) 0.7853(13) 0.049(4) Uiso 0.08 1 d . . P B 2
N2 N 0.888(3) 0.8312(17) 0.6453(17) 0.030(4) Uiso 0.08 1 d . . P B 2
H2 H 0.940795 0.884986 0.628801 0.037 Uiso 0.08 1 calc R U P B 2
C7 C 0.737(2) 0.8203(16) 0.6006(15) 0.032(4) Uiso 0.08 1 d . . P B 2
H7 H 0.692861 0.870886 0.552051 0.038 Uiso 0.08 1 calc R U P B 2

loop_
_atom_site_aniso_label
_atom_site_aniso_U_11
_atom_site_aniso_U_22
_atom_site_aniso_U_33
_atom_site_aniso_U_23
_atom_site_aniso_U_13
_atom_site_aniso_U_12
Br1 0.0196(12) 0.0290(17) 0.0252(14) 0.000 0.0067(10) 0.000
Br2 0.0309(14) 0.0249(17) 0.0130(12) 0.000 -0.0022(9) 0.000
Br3 0.0207(12) 0.0302(18) 0.0238(14) 0.000 0.0044(10) 0.000
Br4 0.0346(15) 0.0276(17) 0.0084(12) 0.000 -0.0034(9) 0.000
Br5 0.0325(9) 0.0105(9) 0.0282(8) 0.0001(8) -0.0038(6) 0.0001(8)
Br6 0.0177(10) 0.0198(14) 0.0214(11) 0.000 -0.0013(8) 0.000
Br7 0.0283(14) 0.0187(15) 0.0231(13) 0.000 -0.0033(9) 0.000
Br8 0.0238(14) 0.0320(17) 0.0200(13) 0.000 -0.0041(9) 0.000
Sb1 0.0180(7) 0.0109(8) 0.0103(6) 0.000 -0.0001(5) 0.000

loop_
_atom_type_symbol
_atom_type_description
_atom_type_scat_dispersion_real
_atom_type_scat_dispersion_imag
_atom_type_scat_source
C C 0.0033 0.0016 'International Tables Vol C Tables 4.2.6.8 and 6.1.1.4'
N N 0.0061 0.0033 'International Tables Vol C Tables 4.2.6.8 and 6.1.1.4'
Br Br -0.2901 2.4595 'International Tables Vol C Tables 4.2.6.8 and 6.1.1.4'
Sb Sb -0.5866 1.5461 'International Tables Vol C Tables 4.2.6.8 and 6.1.1.4'
H H 0.0000 0.0000 'International Tables Vol C Tables 4.2.6.8 and 6.1.1.4'

loop_
_geom_angle_atom_site_label_1
_geom_angle_atom_site_label_2
_geom_angle_atom_site_label_3
_geom_angle
_geom_angle_site_symmetry_3
Br2 Sb1 Br4 179.78(11) .
Br2 Sb1 Br3 90.62(9) .
Br4 Sb1 Br3 89.60(10) .
Br2 Sb1 Br1 90.38(10) .
Br4 Sb1 Br1 89.40(10) .
Br3 Sb1 Br1 179.00(12) .
Br2 Sb1 Br5 90.00(6) .
Br4 Sb1 Br5 90.00(6) .
Br3 Sb1 Br5 89.93(6) .
Br1 Sb1 Br5 90.07(6) .
Br2 Sb1 Br5 90.00(6) 2_565
Br4 Sb1 Br5 90.00(6) 2_565
Br3 Sb1 Br5 89.93(6) 2_565
Br1 Sb1 Br5 90.07(6) 2_565
Br5 Sb1 Br5 179.85(12) 2_565
N1 C1A C2A 119.7(18) .
N1 C1A Br9 119.5(15) .
C2A C1A Br9 120.8(15) .
C1A C2A C3A 117(2) .
C1A C2A H2A 121.6 .
C3A C2A H2A 121.6 .
C4A C3A C2A 121.3(19) .
C4A C3A H3A 119.4 .
C2A C3A H3A 119.4 .
C8 C4A C3A 116.0(19) .
C8 C4A C5 130.9(18) .
C3A C4A C5 113.1(16) .
C1A N1 C8 123(2) .
C1A N1 H1 118.5 .
C8 N1 H1 118.5 .
C4A C8 N1 123(2) .
C4A C8 H8 118.4 .
N1 C8 H8 118.4 .
C4A C5 H5A 109.5 .
C4A C5 H5B 109.5 .
H5A C5 H5B 109.5 .
C4A C5 H5C 109.5 .
H5A C5 H5C 109.5 .
H5B C5 H5C 109.5 .
C1B C6 H6A 109.5 .
C1B C6 H6B 109.5 .
H6A C6 H6B 109.5 .
C1B C6 H6C 109.5 .
H6A C6 H6C 109.5 .
H6B C6 H6C 109.5 .
C7 C1B C2B 119.7(18) .
C7 C1B C6 119.5(15) .
C2B C1B C6 120.8(15) .
C1B C2B C3B 117(2) .
C1B C2B H2B 121.6 .
C3B C2B H2B 121.6 .
C4B C3B C2B 121.3(19) .
C4B C3B H3B 119.4 .
C2B C3B H3B 119.4 .
N2 C4B C3B 116.0(19) .
N2 C4B Br10 130.9(18) .
C3B C4B Br10 113.1(16) .
C4B N2 C7 123(2) .
C4B N2 H2 118.4 .
C7 N2 H2 118.4 .
C1B C7 N2 123(2) .
C1B C7 H7 118.5 .
N2 C7 H7 118.5 .

loop_
_geom_bond_atom_site_label_1
_geom_bond_atom_site_label_2
_geom_bond_distance
Br1 Sb1 2.556(3)
Br2 Sb1 2.537(3)
Br3 Sb1 2.549(3)
Br4 Sb1 2.540(3)
Br5 Sb1 2.5670(17)
Br7 Br8 2.365(4)
Br9 C1A 1.864(19)
C1A N1 1.32(3)
C1A C2A 1.38(3)
C2A C3A 1.43(3)
C2A H2A 0.9500
C3A C4A 1.40(3)
C3A H3A 0.9500
C4A C8 1.33(3)
C4A C5 1.85(2)
N1 C8 1.33(3)
N1 H1 0.8800
C8 H8 0.9500
C5 H5A 0.9800
C5 H5B 0.9800
C5 H5C 0.9800
C6 C1B 1.864(19)
C6 H6A 0.9800
C6 H6B 0.9800
C6 H6C 0.9800
C1B C7 1.32(3)
C1B C2B 1.38(3)
C2B C3B 1.43(3)
C2B H2B 0.9500
C3B C4B 1.40(3)
C3B H3B 0.9500
C4B N2 1.33(3)
C4B Br10 1.85(2)
N2 C7 1.33(3)
N2 H2 0.8800
C7 H7 0.9500
